data_4303943
loop_
_publ_author_name
'Minghui Yang'
'Jennifer A. Rodgers'
'Lawrence C. Middler'
'Judith Or\'o-Sol\'e'
'A. Bel\'en Jorge'
'Amparo Fuertes'
'J. Paul Attfield'

_publ_section_title
;
Direct Solid-State Synthesis at High Pressures of New Mixed-Metal
Oxynitrides: RZrO2N (R = Pr, Nd, and Sm)
;
_journal_name_full 'Inorganic Chemistry'
_journal_page_first 11498
_journal_page_last 11500
_journal_paper_doi 10.1021/ic902020r
_journal_volume 48
_journal_year 2009
_chemical_formula_sum 'N O2 Sm Zr'
_chemical_formula_weight 287.63
_chemical_name_systematic ' ?'
_space_group_IT_number 62
_symmetry_cell_setting orthorhombic
_symmetry_space_group_name_Hall '-P 2ac 2n'
_symmetry_space_group_name_H-M 'P n m a'
_cell_angle_alpha 90.0
_cell_angle_beta 90.0
_cell_angle_gamma 90.0
_cell_formula_units_Z 4
_cell_length_a 5.84234(24)
_cell_length_b 8.12817(32)
_cell_length_c 5.66218(19)
_cell_volume 268.883(18)
_pd_block_id 2009-10-13T05:31|SM-HP7-L_phase1|Minghui_Yang||
_pd_phase_name 'from C:/gsas/MyWork/longruns/Sm-HP7-L/LaZrNO2-PNMA.cif'
_cod_data_source_file ic902020r_si_001_3_ph1.cif
_cod_data_source_block SM-HP7-L_phase_1
_cod_depositor_comments
;
The following automatic conversions were performed:
'_geom_bond_publ_flag' value 'N' changed to 'n' according to
'/home/saulius/struct/CIF-dictionaries/cif_core.dic' dictionary named
'cif_core.dic' version 2.4.1 from 2010-06-29 (174
times).

'_geom_angle_publ_flag' value 'N' changed to 'n' according to
'/home/saulius/struct/CIF-dictionaries/cif_core.dic' dictionary named
'cif_core.dic' version 2.4.1 from 2010-06-29 (206 times).

Automatic conversion script
Id: cif_fix_enum 1527 2010-12-29 10:47:43Z saulius 
;
_cod_original_cell_volume 268.883(17)
_cod_original_formula_sum 'N1.00 O2.00 Sm Zr'
_cod_database_code 4303943

loop_
_symmetry_equiv_pos_site_id
_symmetry_equiv_pos_as_xyz
1 +x,+y,+z
2 -x+1/2,+y+1/2,+z+1/2
3 +x,-y+1/2,+z
4 -x+1/2,-y,+z+1/2
-1 -x,-y,-z
-2 +x+1/2,-y+1/2,-z+1/2
-3 -x,+y+1/2,-z
-4 +x+1/2,+y,-z+1/2

loop_
_atom_site_type_symbol
_atom_site_label
_atom_site_fract_x
_atom_site_fract_y
_atom_site_fract_z
_atom_site_occupancy
_atom_site_thermal_displace_type
_atom_site_U_iso_or_equiv
_atom_site_symmetry_multiplicity
Sm Sm1 0.0550(5) 0.25 0.9982(29) 1.0 Uiso 0.0234(9) 4
Zr Zr1 0.5 0.0 0.0 1.0 Uiso 0.0258(11) 4
O O1 0.469(7) 0.25 0.127(5) 0.667 Uiso 0.0110(30) 4
N N1 0.469(7) 0.25 0.127(5) 0.333 Uiso 0.0110(30) 4
O O2 0.331(4) 0.0449(32) 0.650(4) 0.667 Uiso 0.0110(30) 8
N N2 0.331(4) 0.0449(32) 0.650(4) 0.333 Uiso 0.0110(30) 8

loop_
_atom_type_symbol
_atom_type_number_in_cell
Sm 4.0
Zr 4.0
O 8.004
N 3.996

loop_
_geom_angle_atom_site_label_1
_geom_angle_atom_site_label_2
_geom_angle_atom_site_label_3
_geom_angle
_geom_angle_site_symmetry_1
_geom_angle_site_symmetry_2
_geom_angle_site_symmetry_3
_geom_angle_publ_flag
Zr1 Sm1 Zr1 76.02(7) 1_556 . 3_556 n
Zr1 Sm1 O1 40.93(22) 1_556 . 1_556 n
Zr1 Sm1 O1 100.2(8) 1_556 . -2_466 n
Zr1 Sm1 N1 40.93(22) 1_556 . 1_556 n
Zr1 Sm1 N1 100.2(8) 1_556 . -2_567 n
Zr1 Sm1 O2 111.1(5) 1_556 . 2_555 n
Zr1 Sm1 O2 40.5(5) 1_556 . 4_555 n
Zr1 Sm1 O2 154.6(8) 1_556 . -2_567 n
Zr1 Sm1 O2 90.1(6) 1_556 . -4_557 n
Zr1 Sm1 N2 111.1(5) 1_556 . 2_555 n
Zr1 Sm1 N2 40.5(5) 1_556 . 4_555 n
Zr1 Sm1 N2 154.6(8) 1_556 . -2_567 n
Zr1 Sm1 N2 90.1(6) 1_556 . -4_557 n
Zr1 Sm1 O1 40.93(22) 3_556 . 1_556 n
Zr1 Sm1 O1 100.2(8) 3_556 . -2_466 n
Zr1 Sm1 N1 40.93(22) 3_556 . 1_556 n
Zr1 Sm1 N1 100.2(8) 3_556 . -2_567 n
Zr1 Sm1 O2 40.5(5) 3_556 . 2_555 n
Zr1 Sm1 O2 111.1(5) 3_556 . 4_555 n
Zr1 Sm1 O2 90.1(6) 3_556 . -2_567 n
Zr1 Sm1 O2 154.6(8) 3_556 . -4_557 n
Zr1 Sm1 N2 40.5(5) 3_556 . 2_555 n
Zr1 Sm1 N2 111.1(5) 3_556 . 4_555 n
Zr1 Sm1 N2 90.1(6) 3_556 . -2_567 n
Zr1 Sm1 N2 154.6(8) 3_556 . -4_557 n
O1 Sm1 O1 86.5(10) 1_556 . -2_466 n
O1 Sm1 N1 0.0 1_556 . 1_556 n
O1 Sm1 N1 86.5(10) 1_556 . -2_567 n
O1 Sm1 O2 70.4(6) 1_556 . 2_555 n
O1 Sm1 O2 70.4(6) 1_556 . 4_555 n
O1 Sm1 O2 130.9(6) 1_556 . -2_567 n
O1 Sm1 O2 130.9(6) 1_556 . -4_557 n
O1 Sm1 N2 70.4(6) 1_556 . 2_555 n
O1 Sm1 N2 70.4(6) 1_556 . 4_555 n
O1 Sm1 N2 130.9(6) 1_556 . -2_567 n
O1 Sm1 N2 130.9(6) 1_556 . -4_557 n
O1 Sm1 N1 86.5(10) -2_567 . 1_556 n
O1 Sm1 N1 0.0 -2_567 . -2_567 n
O1 Sm1 O2 74.9(7) -2_567 . 2_555 n
O1 Sm1 O2 74.9(7) -2_567 . 4_555 n
O1 Sm1 O2 103.1(9) -2_567 . -2_567 n
O1 Sm1 O2 103.1(9) -2_567 . -4_557 n
O1 Sm1 N2 74.9(7) -2_567 . 2_555 n
O1 Sm1 N2 74.9(7) -2_567 . 4_555 n
O1 Sm1 N2 103.1(9) -2_567 . -2_567 n
O1 Sm1 N2 103.1(9) -2_567 . -4_557 n
N1 Sm1 N1 86.5(10) 1_556 . -2_567 n
N1 Sm1 O2 70.4(6) 1_556 . 2_555 n
N1 Sm1 O2 70.4(6) 1_556 . 4_555 n
N1 Sm1 O2 130.9(6) 1_556 . -2_567 n
N1 Sm1 O2 130.9(6) 1_556 . -4_557 n
N1 Sm1 N2 70.4(6) 1_556 . 2_555 n
N1 Sm1 N2 70.4(6) 1_556 . 4_555 n
N1 Sm1 N2 130.9(6) 1_556 . -2_567 n
N1 Sm1 N2 130.9(6) 1_556 . -4_557 n
N1 Sm1 O2 74.9(7) -2_567 . 2_555 n
N1 Sm1 O2 74.9(7) -2_567 . 4_555 n
N1 Sm1 O2 103.1(9) -2_567 . -2_567 n
N1 Sm1 O2 103.1(9) -2_567 . -4_557 n
N1 Sm1 N2 74.9(7) -2_567 . 2_555 n
N1 Sm1 N2 74.9(7) -2_567 . 4_555 n
N1 Sm1 N2 103.1(9) -2_567 . -2_567 n
N1 Sm1 N2 103.1(9) -2_567 . -4_557 n
O2 Sm1 O2 131.2(10) 2_555 . 4_555 n
O2 Sm1 O2 66.4(9) 2_555 . -2_567 n
O2 Sm1 O2 158.7(6) 2_555 . -4_557 n
O2 Sm1 N2 0.0 2_555 . 2_555 n
O2 Sm1 N2 131.2(10) 2_555 . 4_555 n
O2 Sm1 N2 66.4(9) 2_555 . -2_567 n
O2 Sm1 N2 158.7(6) 2_555 . -4_557 n
O2 Sm1 O2 158.7(6) 4_555 . -2_567 n
O2 Sm1 O2 66.4(9) 4_555 . -4_557 n
O2 Sm1 N2 131.2(10) 4_555 . 2_555 n
O2 Sm1 N2 0.0 4_555 . 4_555 n
O2 Sm1 N2 158.7(6) 4_555 . -2_567 n
O2 Sm1 N2 66.4(9) 4_555 . -4_557 n
O2 Sm1 O2 94.1(13) -2_567 . -4_557 n
O2 Sm1 N2 66.4(9) -2_567 . 2_555 n
O2 Sm1 N2 158.7(6) -2_567 . 4_555 n
O2 Sm1 N2 0.0 -2_567 . -2_567 n
O2 Sm1 N2 94.1(13) -2_567 . -4_557 n
O2 Sm1 N2 158.7(6) -4_557 . 2_555 n
O2 Sm1 N2 66.4(9) -4_557 . 4_555 n
O2 Sm1 N2 94.1(13) -4_557 . -2_567 n
O2 Sm1 N2 0.0 -4_557 . -4_557 n
N2 Sm1 N2 131.2(10) 2_555 . 4_555 n
N2 Sm1 N2 66.4(9) 2_555 . -2_567 n
N2 Sm1 N2 158.7(6) 2_555 . -4_557 n
N2 Sm1 N2 158.7(6) 4_555 . -2_567 n
N2 Sm1 N2 66.4(9) 4_555 . -4_557 n
N2 Sm1 N2 94.1(13) -2_567 . -4_557 n
Sm1 Zr1 Sm1 179.972 1_554 . -1_656 n
Sm1 Zr1 O1 50.0(10) 1_554 . 1_555 n
Sm1 Zr1 O1 130.0(10) 1_554 . -1_655 n
Sm1 Zr1 N1 50.0(10) 1_554 . 1_555 n
Sm1 Zr1 N1 130.0(10) 1_554 . -1_655 n
Sm1 Zr1 O2 63.3(7) 1_554 . 1_554 n
Sm1 Zr1 O2 52.8(7) 1_554 . 4_554 n
Sm1 Zr1 O2 116.7(7) 1_554 . -1_656 n
Sm1 Zr1 O2 127.2(7) 1_554 . -4_656 n
Sm1 Zr1 N2 63.3(7) 1_554 . 1_554 n
Sm1 Zr1 N2 52.8(7) 1_554 . 4_554 n
Sm1 Zr1 N2 116.7(7) 1_554 . -1_656 n
Sm1 Zr1 N2 127.2(7) 1_554 . -4_656 n
Sm1 Zr1 O1 130.0(10) -1_656 . 1_555 n
Sm1 Zr1 O1 50.0(10) -1_656 . -1_655 n
Sm1 Zr1 N1 130.0(10) -1_656 . 1_555 n
Sm1 Zr1 N1 50.0(10) -1_656 . -1_655 n
Sm1 Zr1 O2 116.7(7) -1_656 . 1_554 n
Sm1 Zr1 O2 127.2(7) -1_656 . 4_554 n
Sm1 Zr1 O2 63.3(7) -1_656 . -1_656 n
Sm1 Zr1 O2 52.8(7) -1_656 . -4_656 n
Sm1 Zr1 N2 116.7(7) -1_656 . 1_554 n
Sm1 Zr1 N2 127.2(7) -1_656 . 4_554 n
Sm1 Zr1 N2 63.3(7) -1_656 . -1_656 n
Sm1 Zr1 N2 52.8(7) -1_656 . -4_656 n
O1 Zr1 O1 179.9802 1_555 . -1_655 n
O1 Zr1 N1 0.0 1_555 . 1_555 n
O1 Zr1 N1 179.9802 1_555 . -1_655 n
O1 Zr1 O2 95.9(12) 1_555 . 1_554 n
O1 Zr1 O2 87.3(11) 1_555 . 4_554 n
O1 Zr1 O2 84.1(12) 1_555 . -1_656 n
O1 Zr1 O2 92.7(11) 1_555 . -4_656 n
O1 Zr1 N2 95.9(12) 1_555 . 1_554 n
O1 Zr1 N2 87.3(11) 1_555 . 4_554 n
O1 Zr1 N2 84.1(12) 1_555 . -1_656 n
O1 Zr1 N2 92.7(11) 1_555 . -4_656 n
O1 Zr1 N1 179.9802 -1_655 . 1_555 n
O1 Zr1 N1 0.0 -1_655 . -1_655 n
O1 Zr1 O2 84.1(12) -1_655 . 1_554 n
O1 Zr1 O2 92.7(11) -1_655 . 4_554 n
O1 Zr1 O2 95.9(12) -1_655 . -1_656 n
O1 Zr1 O2 87.3(11) -1_655 . -4_656 n
O1 Zr1 N2 84.1(12) -1_655 . 1_554 n
O1 Zr1 N2 92.7(11) -1_655 . 4_554 n
O1 Zr1 N2 95.9(12) -1_655 . -1_656 n
O1 Zr1 N2 87.3(11) -1_655 . -4_656 n
N1 Zr1 N1 179.9802 1_555 . -1_655 n
N1 Zr1 O2 95.9(12) 1_555 . 1_554 n
N1 Zr1 O2 87.3(11) 1_555 . 4_554 n
N1 Zr1 O2 84.1(12) 1_555 . -1_656 n
N1 Zr1 O2 92.7(11) 1_555 . -4_656 n
N1 Zr1 N2 95.9(12) 1_555 . 1_554 n
N1 Zr1 N2 87.3(11) 1_555 . 4_554 n
N1 Zr1 N2 84.1(12) 1_555 . -1_656 n
N1 Zr1 N2 92.7(11) 1_555 . -4_656 n
N1 Zr1 O2 84.1(12) -1_655 . 1_554 n
N1 Zr1 O2 92.7(11) -1_655 . 4_554 n
N1 Zr1 O2 95.9(12) -1_655 . -1_656 n
N1 Zr1 O2 87.3(11) -1_655 . -4_656 n
N1 Zr1 N2 84.1(12) -1_655 . 1_554 n
N1 Zr1 N2 92.7(11) -1_655 . 4_554 n
N1 Zr1 N2 95.9(12) -1_655 . -1_656 n
N1 Zr1 N2 87.3(11) -1_655 . -4_656 n
O2 Zr1 O2 88.9(5) 1_554 . 4_554 n
O2 Zr1 O2 179.972 1_554 . -1_656 n
O2 Zr1 O2 91.1(5) 1_554 . -4_656 n
O2 Zr1 N2 0.0 1_554 . 1_554 n
O2 Zr1 N2 88.9(5) 1_554 . 4_554 n
O2 Zr1 N2 179.972 1_554 . -1_656 n
O2 Zr1 N2 91.1(5) 1_554 . -4_656 n
O2 Zr1 O2 91.1(5) 4_554 . -1_656 n
O2 Zr1 O2 179.9802 4_554 . -4_656 n
O2 Zr1 N2 88.9(5) 4_554 . 1_554 n
O2 Zr1 N2 0.0 4_554 . 4_554 n
O2 Zr1 N2 91.1(5) 4_554 . -1_656 n
O2 Zr1 N2 179.9802 4_554 . -4_656 n
O2 Zr1 O2 88.9(5) -1_656 . -4_656 n
O2 Zr1 N2 179.972 -1_656 . 1_554 n
O2 Zr1 N2 91.1(5) -1_656 . 4_554 n
O2 Zr1 N2 0.0 -1_656 . -1_656 n
O2 Zr1 N2 88.9(5) -1_656 . -4_656 n
O2 Zr1 N2 91.1(5) -4_656 . 1_554 n
O2 Zr1 N2 179.9802 -4_656 . 4_554 n
O2 Zr1 N2 88.9(5) -4_656 . -1_656 n
O2 Zr1 N2 0.0 -4_656 . -4_656 n
N2 Zr1 N2 88.9(5) 1_554 . 4_554 n
N2 Zr1 N2 179.972 1_554 . -1_656 n
N2 Zr1 N2 91.1(5) 1_554 . -4_656 n
N2 Zr1 N2 91.1(5) 4_554 . -1_656 n
N2 Zr1 N2 179.9802 4_554 . -4_656 n
N2 Zr1 N2 88.9(5) -1_656 . -4_656 n
Sm1 O1 Sm1 120.0(14) 1_554 . -2_556 n
Sm1 O1 Zr1 89.1(10) 1_554 . 1_555 n
Sm1 O1 Zr1 89.1(10) 1_554 . 3_555 n
Sm1 O1 Zr1 107.7(8) -2_657 . 1_555 n
Sm1 O1 Zr1 107.7(8) -2_657 . 3_555 n
Zr1 O1 Zr1 140.1(14) 1_555 . 3_555 n
Sm1 N1 Sm1 120.0(14) 1_554 . -2_556 n
Sm1 N1 Zr1 89.1(10) 1_554 . 1_555 n
Sm1 N1 Zr1 89.1(10) 1_554 . 3_555 n
Sm1 N1 Zr1 107.7(8) -2_657 . 1_555 n
Sm1 N1 Zr1 107.7(8) -2_657 . 3_555 n
Zr1 N1 Zr1 140.1(14) 1_555 . 3_555 n
Sm1 O2 Sm1 113.6(9) 2_544 . -2_556 n
Sm1 O2 Zr1 91.7(9) 2_544 . 1_556 n
Sm1 O2 Zr1 86.8(9) 2_544 . 4_555 n
Sm1 O2 Zr1 101.1(11) -2_657 . 1_556 n
Sm1 O2 Zr1 119.7(10) -2_657 . 4_555 n
Zr1 O2 Zr1 136.0(10) 1_556 . 4_555 n
Sm1 N2 Sm1 113.6(9) 2_544 . -2_556 n
Sm1 N2 Zr1 91.7(9) 2_544 . 1_556 n
Sm1 N2 Zr1 86.8(9) 2_544 . 4_555 n
Sm1 N2 Zr1 101.1(11) -2_657 . 1_556 n
Sm1 N2 Zr1 119.7(10) -2_657 . 4_555 n
Zr1 N2 Zr1 136.0(10) 1_556 . 4_555 n

loop_
_geom_bond_atom_site_label_1
_geom_bond_atom_site_label_2
_geom_bond_distance
_geom_bond_site_symmetry_1
_geom_bond_site_symmetry_2
_geom_bond_publ_flag
Sm1 Zr1 3.8265(26) . 1_456 n
Sm1 Zr1 3.2999(25) . 1_556 n
Sm1 Zr1 3.491(13) . 2_555 n
Sm1 Zr1 3.508(13) . 2_556 n
Sm1 Zr1 3.8265(26) . 3_456 n
Sm1 Zr1 3.2999(25) . 3_556 n
Sm1 Zr1 3.491(13) . 4_555 n
Sm1 Zr1 3.508(13) . 4_556 n
Sm1 O1 3.50(4) . 1_456 n
Sm1 O1 2.53(4) . 1_556 n
Sm1 O1 3.572(32) . -2_455 n
Sm1 O1 2.183(34) . -2_456 n
Sm1 N1 3.50(4) . 1_456 n
Sm1 N1 2.53(4) . 1_556 n
Sm1 N1 3.572(32) . -2_455 n
Sm1 N1 2.183(34) . -2_456 n
Sm1 O2 3.045(27) . 1_555 n
Sm1 O2 2.632(27) . 2_555 n
Sm1 O2 3.045(27) . 3_555 n
Sm1 O2 2.632(27) . 4_555 n
Sm1 O2 3.847(23) . -1_557 n
Sm1 O2 2.279(23) . -2_456 n
Sm1 O2 3.847(23) . -3_557 n
Sm1 O2 2.279(23) . -4_456 n
Sm1 N2 3.045(27) . 1_555 n
Sm1 N2 2.632(27) . 2_555 n
Sm1 N2 3.045(27) . 3_555 n
Sm1 N2 2.632(27) . 4_555 n
Sm1 N2 3.847(23) . -1_557 n
Sm1 N2 2.279(23) . -2_456 n
Sm1 N2 3.847(23) . -3_557 n
Sm1 N2 2.279(23) . -4_456 n
Zr1 Sm1 3.2999(25) . 1_554 n
Zr1 Sm1 3.8265(26) . 1_654 n
Zr1 Sm1 3.508(13) . 2_543 n
Zr1 Sm1 3.491(13) . 2_544 n
Zr1 Sm1 3.8265(26) . -1_556 n
Zr1 Sm1 3.2999(25) . -1_656 n
Zr1 Sm1 3.491(13) . -2_555 n
Zr1 Sm1 3.508(13) . -2_556 n
Zr1 O1 2.162(9) . 1_555 n
Zr1 O1 2.162(9) . -1_655 n
Zr1 N1 2.162(9) . 1_555 n
Zr1 N1 2.162(9) . -1_655 n
Zr1 O2 2.243(24) . 1_554 n
Zr1 O2 3.828(23) . 1_555 n
Zr1 O2 2.145(25) . 4_554 n
Zr1 O2 3.828(23) . -1_655 n
Zr1 O2 2.243(24) . -1_656 n
Zr1 O2 2.145(25) . -4_555 n
Zr1 N2 2.243(24) . 1_554 n
Zr1 N2 3.828(23) . 1_555 n
Zr1 N2 2.145(25) . 4_554 n
Zr1 N2 3.828(23) . -1_655 n
Zr1 N2 2.243(24) . -1_656 n
Zr1 N2 2.145(25) . -4_555 n
O1 Sm1 2.53(4) . 1_554 n
O1 Sm1 3.50(4) . 1_654 n
O1 Sm1 3.572(32) . -2_555 n
O1 Sm1 2.183(34) . -2_556 n
O1 Zr1 2.162(9) . 1_555 n
O1 Zr1 2.162(9) . 3_555 n
O1 O1 3.239(24) . -2_455 n
O1 O1 3.239(24) . -2_555 n
O1 N1 3.239(24) . -2_455 n
O1 N1 3.239(24) . -2_555 n
O1 O2 3.27(5) . 1_554 n
O1 O2 3.496(35) . 1_555 n
O1 O2 2.974(30) . 2_554 n
O1 O2 3.27(5) . 3_554 n
O1 O2 3.496(35) . 3_555 n
O1 O2 2.974(30) . 4_554 n
O1 O2 2.950(31) . -1_656 n
O1 O2 3.12(4) . -2_555 n
O1 O2 2.950(31) . -3_656 n
O1 O2 3.12(4) . -4_555 n
O1 N2 3.27(5) . 1_554 n
O1 N2 3.496(35) . 1_555 n
O1 N2 2.974(30) . 2_554 n
O1 N2 3.27(5) . 3_554 n
O1 N2 3.496(35) . 3_555 n
O1 N2 2.974(30) . 4_554 n
O1 N2 2.950(31) . -1_656 n
O1 N2 3.12(4) . -2_555 n
O1 N2 2.950(31) . -3_656 n
O1 N2 3.12(4) . -4_555 n
N1 Sm1 2.53(4) . 1_554 n
N1 Sm1 3.50(4) . 1_654 n
N1 Sm1 3.572(32) . -2_555 n
N1 Sm1 2.183(34) . -2_556 n
N1 Zr1 2.162(9) . 1_555 n
N1 Zr1 2.162(9) . 3_555 n
N1 O1 3.239(24) . -2_455 n
N1 O1 3.239(24) . -2_555 n
N1 N1 3.239(24) . -2_455 n
N1 N1 3.239(24) . -2_555 n
N1 O2 3.27(5) . 1_554 n
N1 O2 3.496(35) . 1_555 n
N1 O2 2.974(30) . 2_554 n
N1 O2 3.27(5) . 3_554 n
N1 O2 3.496(35) . 3_555 n
N1 O2 2.974(30) . 4_554 n
N1 O2 2.950(31) . -1_656 n
N1 O2 3.12(4) . -2_555 n
N1 O2 2.950(31) . -3_656 n
N1 O2 3.12(4) . -4_555 n
N1 N2 3.27(5) . 1_554 n
N1 N2 3.496(35) . 1_555 n
N1 N2 2.974(30) . 2_554 n
N1 N2 3.27(5) . 3_554 n
N1 N2 3.496(35) . 3_555 n
N1 N2 2.974(30) . 4_554 n
N1 N2 2.950(31) . -1_656 n
N1 N2 3.12(4) . -2_555 n
N1 N2 2.950(31) . -3_656 n
N1 N2 3.12(4) . -4_555 n
O2 Sm1 3.045(27) . 1_555 n
O2 Sm1 2.632(27) . 2_544 n
O2 Sm1 3.847(23) . -1_557 n
O2 Sm1 2.279(23) . -2_556 n
O2 Zr1 3.828(23) . 1_555 n
O2 Zr1 2.243(24) . 1_556 n
O2 Zr1 2.145(25) . 4_555 n
O2 O1 3.496(35) . 1_555 n
O2 O1 3.27(5) . 1_556 n
O2 O1 2.974(30) . 2_545 n
O2 O1 2.950(31) . -1_656 n
O2 O1 3.12(4) . -2_455 n
O2 N1 3.496(35) . 1_555 n
O2 N1 3.27(5) . 1_556 n
O2 N1 2.974(30) . 2_545 n
O2 N1 2.950(31) . -1_656 n
O2 N1 3.12(4) . -2_455 n
O2 O2 3.33(5) . 3_555 n
O2 O2 3.074(19) . 4_554 n
O2 O2 3.074(19) . 4_555 n
O2 O2 2.70(4) . -1_656 n
O2 O2 3.133(17) . -4_456 n
O2 O2 3.133(17) . -4_556 n
O2 N2 3.33(5) . 3_555 n
O2 N2 3.074(19) . 4_554 n
O2 N2 3.074(19) . 4_555 n
O2 N2 2.70(4) . -1_656 n
O2 N2 3.133(17) . -4_456 n
O2 N2 3.133(17) . -4_556 n
N2 Sm1 3.045(27) . 1_555 n
N2 Sm1 2.632(27) . 2_544 n
N2 Sm1 3.847(23) . -1_557 n
N2 Sm1 2.279(23) . -2_556 n
N2 Zr1 3.828(23) . 1_555 n
N2 Zr1 2.243(24) . 1_556 n
N2 Zr1 2.145(25) . 4_555 n
N2 O1 3.496(35) . 1_555 n
N2 O1 3.27(5) . 1_556 n
N2 O1 2.974(30) . 2_545 n
N2 O1 2.950(31) . -1_656 n
N2 O1 3.12(4) . -2_455 n
N2 N1 3.496(35) . 1_555 n
N2 N1 3.27(5) . 1_556 n
N2 N1 2.974(30) . 2_545 n
N2 N1 2.950(31) . -1_656 n
N2 N1 3.12(4) . -2_455 n
N2 O2 3.33(5) . 3_555 n
N2 O2 3.074(19) . 4_554 n
N2 O2 3.074(19) . 4_555 n
N2 O2 2.70(4) . -1_656 n
N2 O2 3.133(17) . -4_456 n
N2 O2 3.133(17) . -4_556 n
N2 N2 3.33(5) . 3_555 n
N2 N2 3.074(19) . 4_554 n
N2 N2 3.074(19) . 4_555 n
N2 N2 2.70(4) . -1_656 n
N2 N2 3.133(17) . -4_456 n
N2 N2 3.133(17) . -4_556 n

loop_
_pd_block_diffractogram_id
2009-10-13T05:31|SM-HP7-L_H_01|Minghui_Yang|powder_xrd_d8
